data_4131333
loop_
_publ_author_name
'Ohtawa, Masaki'
'Krambis, Michael J.'
'Cerne, Rok'
'Schkeryantz, Jeffrey M.'
'Witkin, Jeffrey M.'
'Shenvi, Ryan A.'

_publ_section_title
;
 Synthesis of (-)-11-O-Debenzoyltashironin: Neurotrophic Sesquiterpenes
 Cause Hyperexcitation.
;
_journal_issue 28
_journal_name_full 'Journal of the American Chemical Society'
_journal_page_first 9637
_journal_page_last 9644
_journal_paper_doi 10.1021/jacs.7b04206
_journal_volume 139
_journal_year 2017
_chemical_formula_moiety 'C15 H22 O4'
_chemical_formula_sum 'C15 H22 O4'
_chemical_formula_weight 266.32
_space_group_crystal_system monoclinic
_space_group_IT_number 14
_space_group_name_Hall '-P 2ybc'
_space_group_name_H-M_alt 'P 1 21/c 1'
_atom_sites_solution_hydrogens mixed
_atom_sites_solution_primary dual
_atom_sites_solution_secondary difmap
_audit_creation_date 2016-09-09
_audit_creation_method
;
Olex2 1.2-beta
(compiled 2016.08.25 svn.r3337 for OlexSys, GUI svn.r5221)
;
_cell_angle_alpha 90
_cell_angle_beta 101.718(2)
_cell_angle_gamma 90
_cell_formula_units_Z 4
_cell_length_a 7.1807(5)
_cell_length_b 12.0511(9)
_cell_length_c 16.0115(13)
_cell_measurement_reflns_used 3730
_cell_measurement_temperature 100.0
_cell_measurement_theta_max 25.557
_cell_measurement_theta_min 2.599
_cell_volume 1356.68(18)
_computing_cell_refinement 'SAINT v8.37A (Bruker, 2016)'
_computing_data_collection 'APEX3 v2016.1-0 (Bruker, 2016)'
_computing_data_reduction 'SAINT v8.37A (Bruker, 2016)'
_computing_molecular_graphics 'Olex2 (Dolomanov et al., 2009)'
_computing_publication_material 'Olex2 (Dolomanov et al., 2009)'
_computing_structure_refinement 'ShelXL (Sheldrick, 2015)'
_computing_structure_solution 'ShelXT (Sheldrick, 2015)'
_diffrn_ambient_temperature 100.0
_diffrn_detector 'Bruker APEX-II CCD'
_diffrn_detector_area_resol_mean 8.258
_diffrn_detector_type 'CCD Area Detector'
_diffrn_measured_fraction_theta_full 1.000
_diffrn_measured_fraction_theta_max 0.999
_diffrn_measurement_device 'Kappa Four-Circle Diffractometer'
_diffrn_measurement_device_type 'Bruker APEX II Ultra'
_diffrn_measurement_method '\w and \f scans'
_diffrn_radiation_monochromator 'Double Bounce Multilayer Mirrors'
_diffrn_radiation_probe x-ray
_diffrn_radiation_type MoK\a
_diffrn_radiation_wavelength 0.71073
_diffrn_reflns_av_R_equivalents 0.0638
_diffrn_reflns_av_unetI/netI 0.0441
_diffrn_reflns_Laue_measured_fraction_full 1.000
_diffrn_reflns_Laue_measured_fraction_max 0.999
_diffrn_reflns_limit_h_max 8
_diffrn_reflns_limit_h_min -7
_diffrn_reflns_limit_k_max 15
_diffrn_reflns_limit_k_min -14
_diffrn_reflns_limit_l_max 20
_diffrn_reflns_limit_l_min -19
_diffrn_reflns_number 18742
_diffrn_reflns_point_group_measured_fraction_full 1.000
_diffrn_reflns_point_group_measured_fraction_max 0.999
_diffrn_reflns_theta_full 25.000
_diffrn_reflns_theta_max 26.405
_diffrn_reflns_theta_min 2.132
_diffrn_source 'Micro Focus Rotating Anode'
_diffrn_source_type 'Bruker TXS'
_diffrn_standards_number 0
_exptl_absorpt_coefficient_mu 0.093
_exptl_absorpt_correction_T_max 0.2602
_exptl_absorpt_correction_T_min 0.2267
_exptl_absorpt_correction_type multi-scan
_exptl_absorpt_process_details
;
SADABS-2016/2 (Bruker,2016/2) was used for absorption correction.
wR2(int) was 0.0813 before and 0.0587 after correction.
The Ratio of minimum to maximum transmission is 0.8713.
The \l/2 correction factor is Not present.
;
_exptl_crystal_colour Colorless
_exptl_crystal_colour_primary Colorless
_exptl_crystal_density_diffrn 1.304
_exptl_crystal_description Block
_exptl_crystal_F_000 576
_exptl_crystal_size_max 0.207
_exptl_crystal_size_mid 0.053
_exptl_crystal_size_min 0.021
_refine_diff_density_max 0.232
_refine_diff_density_min -0.228
_refine_diff_density_rms 0.048
_refine_ls_extinction_method none
_refine_ls_goodness_of_fit_ref 1.057
_refine_ls_hydrogen_treatment mixed
_refine_ls_matrix_type full
_refine_ls_number_parameters 179
_refine_ls_number_reflns 2765
_refine_ls_number_restraints 1
_refine_ls_restrained_S_all 1.057
_refine_ls_R_factor_all 0.0644
_refine_ls_R_factor_gt 0.0396
_refine_ls_shift/su_max 0.000
_refine_ls_shift/su_mean 0.000
_refine_ls_structure_factor_coef Fsqd
_refine_ls_weighting_details 'w=1/[\s^2^(Fo^2^)+(0.0346P)^2^+0.4149P] where P=(Fo^2^+2Fc^2^)/3'
_refine_ls_weighting_scheme calc
_refine_ls_wR_factor_gt 0.0831
_refine_ls_wR_factor_ref 0.0944
_reflns_Friedel_coverage 0.000
_reflns_number_gt 2021
_reflns_number_total 2765
_reflns_threshold_expression 'I > 2\s(I)'
_cod_data_source_file ja7b04206_si_006.cif
_cod_data_source_block Shenvi86
_cod_depositor_comments
;
The following automatic conversions were performed:

data item '_diffrn_radiation_probe' value 'X-ray' was changed to
'x-ray' in accordance with the
/home/saulius/struct/COD-crude-data/automatic-downloads/DataCite-retrospective/ACS/depositions/lib/dictionaries/cif_core.dic
dictionary named 'cif_core.dic' version 2.4.2 last updated on
2011-04-26.

Automatic conversion script
Id: cif_fix_values 6909 2019-04-08 15:41:33Z antanas 
;
_cod_database_code 4131333
_shelx_space_group_comment
;
The symmetry employed for this shelxl refinement is uniquely defined
by the following loop, which should always be used as a source of
symmetry information in preference to the above space-group names.
They are only intended as comments.
;
_shelx_estimated_absorpt_t_max 0.998
_shelx_estimated_absorpt_t_min 0.981
_olex2_refinement_description
;
1. Fixed Uiso
 At 1.2 times of:
  All C(H) groups, All C(H,H) groups
 At 1.5 times of:
  All C(H,H,H) groups
2. Restrained distances
 O2-H2
 0.95 with sigma of 0.02
3.a Ternary CH refined with riding coordinates:
 C3(H3), C10(H10)
3.b Secondary CH2 refined with riding coordinates:
 C1(H1A,H1B), C5(H5A,H5B), C8(H8A,H8B), C9(H9A,H9B), C12(H12A,H12B)
3.c Idealised Me refined as rotating group:
 C11(H11A,H11B,H11C), C14(H14A,H14B,H14C), C15(H15A,H15B,H15C)
;
_shelx_shelxl_version_number 2014/7
_olex2_submission_special_instructions 'No special instructions were received'

loop_
_space_group_symop_operation_xyz
'x, y, z'
'-x, y+1/2, -z+1/2'
'-x, -y, -z'
'x, -y-1/2, z-1/2'

loop_
_atom_site_label
_atom_site_type_symbol
_atom_site_fract_x
_atom_site_fract_y
_atom_site_fract_z
_atom_site_U_iso_or_equiv
_atom_site_adp_type
_atom_site_occupancy
_atom_site_site_symmetry_order
_atom_site_calc_flag
_atom_site_refinement_flags_posn
O1 O 0.56614(15) 0.56516(9) 0.59718(7) 0.0207(3) Uani 1 1 d .
O2 O 0.33938(17) 0.42578(9) 0.56086(8) 0.0238(3) Uani 1 1 d D
H2 H 0.353(3) 0.4261(17) 0.5036(10) 0.050(6) Uiso 1 1 d D
O3 O 0.50627(15) 0.83661(8) 0.67004(6) 0.0176(3) Uani 1 1 d .
O4 O 0.64275(16) 0.94270(9) 0.58596(7) 0.0230(3) Uani 1 1 d .
C1 C 0.6339(2) 0.61768(13) 0.67868(10) 0.0206(4) Uani 1 1 d .
H1A H 0.7084 0.6850 0.6720 0.025 Uiso 1 1 calc R
H1B H 0.7154 0.5662 0.7183 0.025 Uiso 1 1 calc R
C2 C 0.4557(2) 0.64788(13) 0.71217(10) 0.0176(4) Uani 1 1 d .
C3 C 0.3405(2) 0.54133(13) 0.68264(10) 0.0186(4) Uani 1 1 d .
H3 H 0.4134 0.4781 0.7140 0.022 Uiso 1 1 calc R
C4 C 0.3668(2) 0.53397(12) 0.59139(10) 0.0183(4) Uani 1 1 d .
C5 C 0.2454(2) 0.61691(12) 0.53287(10) 0.0168(3) Uani 1 1 d .
H5A H 0.1101 0.5953 0.5259 0.020 Uiso 1 1 calc R
H5B H 0.2793 0.6136 0.4760 0.020 Uiso 1 1 calc R
C6 C 0.2691(2) 0.73794(12) 0.56617(10) 0.0150(3) Uani 1 1 d .
C7 C 0.3587(2) 0.75099(12) 0.66483(10) 0.0153(3) Uani 1 1 d .
C8 C 0.2065(2) 0.80758(13) 0.70456(10) 0.0192(4) Uani 1 1 d .
H8A H 0.1231 0.7522 0.7242 0.023 Uiso 1 1 calc R
H8B H 0.2651 0.8551 0.7533 0.023 Uiso 1 1 calc R
C9 C 0.0961(2) 0.87689(14) 0.63143(10) 0.0215(4) Uani 1 1 d .
H9A H 0.1691 0.9433 0.6209 0.026 Uiso 1 1 calc R
H9B H -0.0285 0.9004 0.6428 0.026 Uiso 1 1 calc R
C10 C 0.0720(2) 0.79583(13) 0.55679(10) 0.0189(4) Uani 1 1 d .
H10 H -0.0189 0.7376 0.5681 0.023 Uiso 1 1 calc R
C11 C -0.0119(2) 0.84374(15) 0.46934(11) 0.0278(4) Uani 1 1 d .
H11A H 0.0656 0.9067 0.4578 0.042 Uiso 1 1 calc GR
H11B H -0.1422 0.8689 0.4682 0.042 Uiso 1 1 calc GR
H11C H -0.0132 0.7865 0.4257 0.042 Uiso 1 1 calc GR
C12 C 0.4087(2) 0.80376(12) 0.52412(10) 0.0173(3) Uani 1 1 d .
H12A H 0.4873 0.7525 0.4975 0.021 Uiso 1 1 calc R
H12B H 0.3382 0.8535 0.4794 0.021 Uiso 1 1 calc R
C13 C 0.5315(2) 0.86999(12) 0.59256(10) 0.0173(3) Uani 1 1 d .
C14 C 0.5010(2) 0.66491(14) 0.80839(10) 0.0240(4) Uani 1 1 d .
H14A H 0.5794 0.7315 0.8222 0.036 Uiso 1 1 calc GR
H14B H 0.5703 0.6003 0.8360 0.036 Uiso 1 1 calc GR
H14C H 0.3823 0.6739 0.8290 0.036 Uiso 1 1 calc GR
C15 C 0.1369(2) 0.52973(14) 0.69461(11) 0.0241(4) Uani 1 1 d .
H15A H 0.1330 0.5402 0.7549 0.036 Uiso 1 1 calc GR
H15B H 0.0892 0.4556 0.6763 0.036 Uiso 1 1 calc GR
H15C H 0.0572 0.5859 0.6603 0.036 Uiso 1 1 calc GR

loop_
_atom_site_aniso_label
_atom_site_aniso_U_11
_atom_site_aniso_U_22
_atom_site_aniso_U_33
_atom_site_aniso_U_23
_atom_site_aniso_U_13
_atom_site_aniso_U_12
O1 0.0192(6) 0.0213(6) 0.0227(6) -0.0021(5) 0.0068(5) 0.0023(5)
O2 0.0337(7) 0.0127(6) 0.0268(7) -0.0032(5) 0.0102(6) 0.0000(5)
O3 0.0198(6) 0.0168(6) 0.0157(6) 0.0003(5) 0.0028(4) -0.0021(5)
O4 0.0200(6) 0.0208(6) 0.0285(7) 0.0018(5) 0.0055(5) -0.0033(5)
C1 0.0196(9) 0.0207(8) 0.0203(9) 0.0016(7) 0.0013(7) 0.0045(7)
C2 0.0182(8) 0.0190(8) 0.0155(8) 0.0015(6) 0.0033(6) 0.0015(7)
C3 0.0218(9) 0.0162(8) 0.0178(8) 0.0035(7) 0.0039(7) 0.0023(7)
C4 0.0196(9) 0.0138(8) 0.0229(9) -0.0005(7) 0.0075(7) -0.0006(6)
C5 0.0190(8) 0.0170(8) 0.0143(8) -0.0011(6) 0.0034(6) -0.0003(6)
C6 0.0163(8) 0.0147(8) 0.0138(8) 0.0004(6) 0.0025(6) 0.0023(6)
C7 0.0158(8) 0.0143(8) 0.0160(8) -0.0007(6) 0.0038(6) -0.0012(6)
C8 0.0212(9) 0.0203(8) 0.0170(8) -0.0025(7) 0.0062(7) 0.0028(7)
C9 0.0195(9) 0.0214(9) 0.0236(9) -0.0032(7) 0.0040(7) 0.0056(7)
C10 0.0170(8) 0.0181(8) 0.0207(9) 0.0001(7) 0.0013(7) 0.0032(7)
C11 0.0266(10) 0.0297(10) 0.0237(9) 0.0004(8) -0.0028(8) 0.0080(8)
C12 0.0210(9) 0.0157(8) 0.0156(8) 0.0005(6) 0.0049(7) 0.0019(6)
C13 0.0164(8) 0.0157(8) 0.0201(9) 0.0020(7) 0.0046(6) 0.0046(7)
C14 0.0273(10) 0.0280(9) 0.0153(8) 0.0041(7) 0.0009(7) 0.0007(8)
C15 0.0281(10) 0.0230(9) 0.0234(9) 0.0015(7) 0.0100(7) -0.0041(7)

loop_
_atom_type_symbol
_atom_type_description
_atom_type_scat_dispersion_real
_atom_type_scat_dispersion_imag
_atom_type_scat_source
C C 0.0033 0.0016 'International Tables Vol C Tables 4.2.6.8 and 6.1.1.4'
H H 0.0000 0.0000 'International Tables Vol C Tables 4.2.6.8 and 6.1.1.4'
O O 0.0106 0.0060 'International Tables Vol C Tables 4.2.6.8 and 6.1.1.4'

loop_
_geom_angle_atom_site_label_1
_geom_angle_atom_site_label_2
_geom_angle_atom_site_label_3
_geom_angle
C1 O1 C4 108.41(11)
C4 O2 H2 107.6(13)
C13 O3 C7 112.75(12)
O1 C1 H1A 110.6
O1 C1 H1B 110.6
O1 C1 C2 105.60(12)
H1A C1 H1B 108.8
C2 C1 H1A 110.6
C2 C1 H1B 110.6
C1 C2 C3 97.40(12)
C1 C2 C7 110.19(12)
C7 C2 C3 110.95(13)
C14 C2 C1 111.41(13)
C14 C2 C3 114.32(13)
C14 C2 C7 111.73(13)
C2 C3 H3 106.6
C4 C3 C2 100.35(12)
C4 C3 H3 106.6
C4 C3 C15 115.37(14)
C15 C3 C2 120.39(13)
C15 C3 H3 106.6
O1 C4 C3 103.64(12)
O1 C4 C5 107.55(12)
O2 C4 O1 109.23(12)
O2 C4 C3 110.93(13)
O2 C4 C5 112.16(13)
C3 C4 C5 112.86(13)
C4 C5 H5A 108.9
C4 C5 H5B 108.9
C4 C5 C6 113.44(13)
H5A C5 H5B 107.7
C6 C5 H5A 108.9
C6 C5 H5B 108.9
C5 C6 C7 115.43(12)
C5 C6 C10 110.72(13)
C10 C6 C7 103.19(11)
C12 C6 C5 111.77(12)
C12 C6 C7 102.50(12)
C12 C6 C10 112.78(12)
O3 C7 C2 106.79(11)
O3 C7 C6 105.54(11)
O3 C7 C8 103.35(11)
C2 C7 C6 117.35(12)
C8 C7 C2 116.26(13)
C8 C7 C6 106.15(12)
C7 C8 H8A 111.1
C7 C8 H8B 111.1
H8A C8 H8B 109.1
C9 C8 C7 103.22(12)
C9 C8 H8A 111.1
C9 C8 H8B 111.1
C8 C9 H9A 111.3
C8 C9 H9B 111.3
C8 C9 C10 102.10(12)
H9A C9 H9B 109.2
C10 C9 H9A 111.3
C10 C9 H9B 111.3
C6 C10 H10 106.4
C9 C10 C6 104.75(13)
C9 C10 H10 106.4
C11 C10 C6 116.16(13)
C11 C10 C9 116.02(13)
C11 C10 H10 106.4
C10 C11 H11A 109.5
C10 C11 H11B 109.5
C10 C11 H11C 109.5
H11A C11 H11B 109.5
H11A C11 H11C 109.5
H11B C11 H11C 109.5
C6 C12 H12A 110.3
C6 C12 H12B 110.3
H12A C12 H12B 108.5
C13 C12 C6 107.18(12)
C13 C12 H12A 110.3
C13 C12 H12B 110.3
O3 C13 C12 110.23(13)
O4 C13 O3 120.81(14)
O4 C13 C12 128.95(14)
C2 C14 H14A 109.5
C2 C14 H14B 109.5
C2 C14 H14C 109.5
H14A C14 H14B 109.5
H14A C14 H14C 109.5
H14B C14 H14C 109.5
C3 C15 H15A 109.5
C3 C15 H15B 109.5
C3 C15 H15C 109.5
H15A C15 H15B 109.5
H15A C15 H15C 109.5
H15B C15 H15C 109.5

loop_
_geom_bond_atom_site_label_1
_geom_bond_atom_site_label_2
_geom_bond_distance
O1 C1 1.4429(19)
O1 C4 1.4644(19)
O2 H2 0.942(15)
O2 C4 1.3923(18)
O3 C7 1.4691(18)
O3 C13 1.3510(18)
O4 C13 1.2047(18)
C1 H1A 0.9900
C1 H1B 0.9900
C1 C2 1.529(2)
C2 C3 1.548(2)
C2 C7 1.546(2)
C2 C14 1.523(2)
C3 H3 1.0000
C3 C4 1.513(2)
C3 C15 1.519(2)
C4 C5 1.518(2)
C5 H5A 0.9900
C5 H5B 0.9900
C5 C6 1.550(2)
C6 C7 1.588(2)
C6 C10 1.558(2)
C6 C12 1.536(2)
C7 C8 1.532(2)
C8 H8A 0.9900
C8 H8B 0.9900
C8 C9 1.523(2)
C9 H9A 0.9900
C9 H9B 0.9900
C9 C10 1.526(2)
C10 H10 1.0000
C10 C11 1.521(2)
C11 H11A 0.9800
C11 H11B 0.9800
C11 H11C 0.9800
C12 H12A 0.9900
C12 H12B 0.9900
C12 C13 1.491(2)
C14 H14A 0.9800
C14 H14B 0.9800
C14 H14C 0.9800
C15 H15A 0.9800
C15 H15B 0.9800
C15 H15C 0.9800

loop_
_geom_hbond_atom_site_label_D
_geom_hbond_atom_site_label_H
_geom_hbond_atom_site_label_A
_geom_hbond_distance_DH
_geom_hbond_distance_HA
_geom_hbond_distance_DA
_geom_hbond_angle_DHA
_geom_hbond_site_symmetry_A
O2 H2 O1 0.942(15) 1.825(16) 2.7520(16) 167(2) 3_666
